data_1533250
loop_
_publ_author_name
'Yang, L.T.'
'Liang, J.K.'
'Liu, Q.L.'
'Song, G.B.'
'Jin, C.Q.'
'Luo, J.'
'Feng, X.M.'
'Liu, F.S.'
'Rao, G.H.'

_publ_section_title
;
 A systematic study on the crystal structure and properties of Ru Sr2 R
 Cu2 O8-d (R = Gd, Tb, Dy, Y, Ho, Er)
;
_journal_name_full 'Journal of Solid State Chemistry'
_journal_page_first 1072
_journal_page_last 1077
_journal_volume 177
_journal_year 2004
_chemical_formula_sum 'Cu2 Gd O7.96 Ru Sr2'
_chemical_name_systematic 'Ru Sr2 Gd (Cu2 O7.96)'
_space_group_IT_number 123
_symmetry_space_group_name_Hall '-P 4 2'
_symmetry_space_group_name_H-M 'P 4/m m m'
_cell_angle_alpha 90
_cell_angle_beta 90
_cell_angle_gamma 90
_cell_formula_units_Z 1
_cell_length_a 3.841
_cell_length_b 3.841
_cell_length_c 11.5731
_cell_volume 170.741
_citation_journal_id_ASTM JSSCBI
_cod_data_source_file Yang_JSSCBI_2004_1626.cif
_cod_data_source_block Cu2Gd1O7.96Ru1Sr2
_cod_original_cell_volume 170.7412
_cod_original_formula_sum 'Cu2 Gd1 O7.96 Ru1 Sr2'
_cod_database_code 1533250

loop_
_symmetry_equiv_pos_as_xyz
x,y,z
-y,x,z
-x,-y,z
y,-x,z
x,-y,-z
y,x,-z
-x,y,-z
-y,-x,-z
-x,-y,-z
y,-x,-z
x,y,-z
-y,x,-z
-x,y,z
-y,-x,z
x,-y,z
y,x,z

loop_
_atom_site_label
_atom_site_type_symbol
_atom_site_fract_x
_atom_site_fract_y
_atom_site_fract_z
_atom_site_occupancy
_atom_site_U_iso_or_equiv
Gd1 Gd+3 0.5 0.5 0 1 0.0
Ru1 Ru+5 0 0 0.5 1 0.0
Sr1 Sr+2 0.5 0.5 0.3071 1 0.0
O2 O-2 0 0.5 0.1294 1 0.0
O3 O-2 0.1446 0.5 0.5 0.49 0.0
O1 O-2 0.0602 0 0.3342 0.25 0.0
Cu1 Cu+1 0 0 0.1454 1 0.0
